data_7037972
loop_
_publ_author_name
'Powley, Samuel L.'
'Schaefer, Louise'
'Man, Wing Y.'
'Ellis, David'
'Rosair, Georgina M.'
'Welch, Alan J.'

_publ_section_title
;
 Developing nitrosocarborane chemistry.
;
_journal_issue 8
_journal_name_full 'Dalton transactions (Cambridge, England : 2003)'
_journal_page_first 3635
_journal_page_last 3647
_journal_paper_doi 10.1039/c5dt04831a
_journal_volume 45
_journal_year 2016
_chemical_formula_moiety 'C8 H17 B10 N O'
_chemical_formula_sum 'C8 H17 B10 N O'
_chemical_formula_weight 251.32
_space_group_crystal_system triclinic
_space_group_IT_number 2
_space_group_name_Hall '-P 1'
_space_group_name_H-M_alt 'P -1'
_symmetry_space_group_name_Hall '-P 1'
_symmetry_space_group_name_H-M 'P -1'
_atom_sites_solution_hydrogens mixed
_atom_sites_solution_primary direct
_audit_creation_date 2015-10-13
_audit_creation_method
;
Olex2 1.2
(compiled 2015.01.26 svn.r3150 for OlexSys, GUI svn.r4998)
;
_audit_update_record
;
2015-12-03 deposited with the CCDC.
2016-01-12 downloaded from the CCDC.
;
_cell_angle_alpha 67.377(3)
_cell_angle_beta 79.186(3)
_cell_angle_gamma 89.541(3)
_cell_formula_units_Z 4
_cell_length_a 10.4155(10)
_cell_length_b 11.0414(10)
_cell_length_c 13.1547(12)
_cell_measurement_reflns_used 9902
_cell_measurement_temperature 100.0(2)
_cell_measurement_theta_max 27.963
_cell_measurement_theta_min 2.356
_cell_volume 1368.2(2)
_computing_cell_refinement 'SAINT v7.68A (Bruker, 2009)'
_computing_data_reduction 'SAINT v7.68A (Bruker, 2009)'
_computing_molecular_graphics 'Olex2 (Dolomanov et al., 2009)'
_computing_publication_material 'Olex2 (Dolomanov et al., 2009)'
_computing_structure_refinement 'XL (Sheldrick, 2008)'
_computing_structure_solution 'ShelXS (Sheldrick, 2008)'
_diffrn_ambient_temperature 100.0(2)
_diffrn_measured_fraction_theta_full 0.992
_diffrn_measured_fraction_theta_max 0.984
_diffrn_measurement_device_type 'Bruker APEX-II CCD'
_diffrn_measurement_method '\f and \w scans'
_diffrn_radiation_monochromator graphite
_diffrn_radiation_type MoK\a
_diffrn_radiation_wavelength 0.71073
_diffrn_reflns_av_R_equivalents 0.0241
_diffrn_reflns_av_unetI/netI 0.0260
_diffrn_reflns_laue_measured_fraction_full 0.992
_diffrn_reflns_laue_measured_fraction_max 0.984
_diffrn_reflns_limit_h_max 13
_diffrn_reflns_limit_h_min -13
_diffrn_reflns_limit_k_max 12
_diffrn_reflns_limit_k_min -14
_diffrn_reflns_limit_l_max 15
_diffrn_reflns_limit_l_min -17
_diffrn_reflns_number 24224
_diffrn_reflns_point_group_measured_fraction_full 0.992
_diffrn_reflns_point_group_measured_fraction_max 0.984
_diffrn_reflns_theta_full 25.000
_diffrn_reflns_theta_max 27.964
_diffrn_reflns_theta_min 2.726
_diffrn_standards_number 0
_exptl_absorpt_coefficient_mu 0.065
_exptl_absorpt_correction_T_max 0.7456
_exptl_absorpt_correction_T_min 0.7061
_exptl_absorpt_correction_type multi-scan
_exptl_absorpt_process_details
;
SADABS-2008/1 (Bruker,2008) was used for absorption correction.
wR2(int) was 0.0461 before and 0.0384 after correction.
The Ratio of minimum to maximum transmission is 0.9470.
The \l/2 correction factor is 0.0015.
;
_exptl_crystal_colour colourless
_exptl_crystal_colour_primary colourless
_exptl_crystal_density_diffrn 1.220
_exptl_crystal_description plate
_exptl_crystal_F_000 520
_exptl_crystal_size_max 0.58
_exptl_crystal_size_mid 0.38
_exptl_crystal_size_min 0.12
_refine_diff_density_max 0.349
_refine_diff_density_min -0.394
_refine_diff_density_rms 0.043
_refine_ls_extinction_method none
_refine_ls_goodness_of_fit_ref 0.931
_refine_ls_hydrogen_treatment mixed
_refine_ls_matrix_type full
_refine_ls_number_parameters 433
_refine_ls_number_reflns 6469
_refine_ls_number_restraints 0
_refine_ls_restrained_S_all 0.931
_refine_ls_R_factor_all 0.0476
_refine_ls_R_factor_gt 0.0382
_refine_ls_shift/su_max 0.001
_refine_ls_shift/su_mean 0.000
_refine_ls_structure_factor_coef Fsqd
_refine_ls_weighting_details 'w=1/[\s^2^(Fo^2^)+(0.0625P)^2^+0.5694P] where P=(Fo^2^+2Fc^2^)/3'
_refine_ls_weighting_scheme calc
_refine_ls_wR_factor_gt 0.1012
_refine_ls_wR_factor_ref 0.1081
_reflns_Friedel_coverage 0.000
_reflns_number_gt 5427
_reflns_number_total 6469
_reflns_threshold_expression 'I > 2\s(I)'
_cod_data_source_file c5dt04831a1.cif
_cod_data_source_block 5201
_cod_depositor_comments 'Adding full bibliography for 7037966--7037977.cif.'
_cod_database_code 7037972
_shelx_space_group_comment
;
The symmetry employed for this shelxl refinement is uniquely defined
by the following loop, which should always be used as a source of
symmetry information in preference to the above space-group names.
They are only intended as comments.
;
_shelx_estimated_absorpt_t_max 0.992
_shelx_estimated_absorpt_t_min 0.964
_olex2_refinement_description
;
1. Fixed Uiso
 At 1.2 times of:
  All B(H) groups, All B(H,H) groups, All C(H) groups, All N(H) groups
2.a Aromatic/amide H refined with riding coordinates:
 C22(H22), C23(H23), C24(H24), C25(H25), C26(H26), C22'(H22'), C23'(H23'),
 C24'(H24'), C25'(H25'), C26'(H26')
;
_shelx_shelxl_version_number 2014/7
_olex2_submission_special_instructions 'No special instructions were received'

loop_
_space_group_symop_operation_xyz
'x, y, z'
'-x, -y, -z'

loop_
_atom_site_label
_atom_site_type_symbol
_atom_site_fract_x
_atom_site_fract_y
_atom_site_fract_z
_atom_site_U_iso_or_equiv
_atom_site_adp_type
_atom_site_occupancy
_atom_site_site_symmetry_order
_atom_site_calc_flag
_atom_site_refinement_flags_posn
C1 C 0.80578(10) 0.42221(10) 0.17545(9) 0.0124(2) Uani 1 1 d .
N1 N 0.91687(10) 0.51453(10) 0.13128(8) 0.0171(2) Uani 1 1 d .
H1 H 0.9801(16) 0.4768(14) 0.1261(12) 0.021 Uiso 1 1 d R
O1 O 0.91286(9) 0.60529(8) 0.01987(7) 0.02137(19) Uani 1 1 d .
C2 C 0.67968(10) 0.45284(10) 0.26662(9) 0.0123(2) Uani 1 1 d .
B3 B 0.65922(12) 0.46922(12) 0.13437(10) 0.0140(2) Uani 1 1 d .
H3 H 0.6557(13) 0.5656(13) 0.0706(11) 0.017 Uiso 1 1 d R
B4 B 0.74586(13) 0.34334(12) 0.10383(10) 0.0150(2) Uani 1 1 d .
H4 H 0.7940(14) 0.3688(13) 0.0191(11) 0.018 Uiso 1 1 d R
B5 B 0.82344(13) 0.25750(12) 0.21837(10) 0.0152(2) Uani 1 1 d .
H5 H 0.9231(14) 0.2307(13) 0.2009(11) 0.018 Uiso 1 1 d R
B6 B 0.78461(12) 0.33221(12) 0.31784(10) 0.0140(2) Uani 1 1 d .
H6 H 0.8579(13) 0.3524(13) 0.3594(11) 0.017 Uiso 1 1 d R
B7 B 0.53408(12) 0.39315(13) 0.25633(11) 0.0156(2) Uani 1 1 d .
H1A H 0.9170(14) 0.6856(14) 0.0220(11) 0.019 Uiso 1 1 d R
H7 H 0.4513(14) 0.4491(13) 0.2672(11) 0.019 Uiso 1 1 d R
B8 B 0.57390(13) 0.32143(13) 0.15462(11) 0.0171(3) Uani 1 1 d .
H8 H 0.5090(14) 0.3254(13) 0.0990(12) 0.020 Uiso 1 1 d R
B9 B 0.67479(13) 0.18947(12) 0.20830(11) 0.0175(3) Uani 1 1 d .
H9 H 0.6752(14) 0.1043(13) 0.1885(11) 0.021 Uiso 1 1 d R
B10 B 0.70055(13) 0.18235(12) 0.34106(11) 0.0169(3) Uani 1 1 d .
H10 H 0.7157(14) 0.0909(13) 0.4084(12) 0.020 Uiso 1 1 d R
B11 B 0.61177(13) 0.30719(12) 0.37049(11) 0.0153(2) Uani 1 1 d .
H11 H 0.5747(14) 0.3058(13) 0.4528(11) 0.018 Uiso 1 1 d R
B12 B 0.54428(13) 0.22022(13) 0.30181(11) 0.0179(3) Uani 1 1 d .
H12 H 0.4587(14) 0.1546(14) 0.3449(12) 0.021 Uiso 1 1 d R
C21 C 0.69423(10) 0.57446(10) 0.29040(9) 0.0134(2) Uani 1 1 d .
C22 C 0.69095(11) 0.69980(11) 0.20918(10) 0.0161(2) Uani 1 1 d .
H22 H 0.6839 0.7104 0.1353 0.019 Uiso 1 1 calc R
C23 C 0.69798(11) 0.80965(11) 0.23565(10) 0.0195(2) Uani 1 1 d .
H23 H 0.6963 0.8949 0.1794 0.023 Uiso 1 1 calc R
C24 C 0.70733(12) 0.79603(12) 0.34300(11) 0.0214(3) Uani 1 1 d .
H24 H 0.7106 0.8714 0.3609 0.026 Uiso 1 1 calc R
C25 C 0.71182(13) 0.67133(12) 0.42432(11) 0.0232(3) Uani 1 1 d .
H25 H 0.7189 0.6613 0.4981 0.028 Uiso 1 1 calc R
C26 C 0.70603(12) 0.56105(12) 0.39822(10) 0.0192(2) Uani 1 1 d .
H26 H 0.7101 0.4761 0.4541 0.023 Uiso 1 1 calc R
C1' C 0.12526(10) 0.92809(10) 0.15991(9) 0.0118(2) Uani 1 1 d .
N1' N 0.03107(10) 1.01407(9) 0.10966(8) 0.0161(2) Uani 1 1 d .
H1' H -0.0050(15) 1.0466(14) 0.1508(12) 0.019 Uiso 1 1 d R
O1' O 0.09096(9) 1.11947(8) 0.00711(7) 0.01997(19) Uani 1 1 d .
C2' C 0.21268(10) 0.96554(10) 0.24487(9) 0.0117(2) Uani 1 1 d .
B3' B 0.08244(12) 0.84598(12) 0.30209(10) 0.0133(2) Uani 1 1 d .
H3' H -0.0079(13) 0.8715(13) 0.3434(11) 0.016 Uiso 1 1 d R
B4' B 0.08695(13) 0.76231(12) 0.20982(10) 0.0150(2) Uani 1 1 d .
H4' H -0.0040(14) 0.7324(13) 0.2002(11) 0.018 Uiso 1 1 d R
B5' B 0.21569(13) 0.84374(12) 0.09221(10) 0.0152(2) Uani 1 1 d .
H5' H 0.2029(14) 0.8637(13) 0.0078(11) 0.018 Uiso 1 1 d R
B6' B 0.29190(12) 0.97326(12) 0.11504(10) 0.0139(2) Uani 1 1 d .
H6' H 0.3234(13) 1.0668(13) 0.0490(11) 0.017 Uiso 1 1 d R
B7' B 0.23222(13) 0.82354(12) 0.35274(10) 0.0147(2) Uani 1 1 d .
H1'A H 0.0713(14) 1.0985(14) -0.0437(12) 0.018 Uiso 1 1 d R
H7' H 0.2318(13) 0.8288(13) 0.4321(11) 0.018 Uiso 1 1 d R
B8' B 0.15533(13) 0.69389(12) 0.33157(11) 0.0162(2) Uani 1 1 d .
H8' H 0.1087(14) 0.6067(13) 0.4033(11) 0.019 Uiso 1 1 d R
B9' B 0.24022(13) 0.69259(12) 0.20046(11) 0.0171(3) Uani 1 1 d .
H9' H 0.2524(14) 0.6070(13) 0.1826(11) 0.020 Uiso 1 1 d R
B10' B 0.36625(13) 0.82312(12) 0.14068(11) 0.0166(2) Uani 1 1 d .
H10' H 0.4554(14) 0.8187(13) 0.0866(11) 0.020 Uiso 1 1 d R
B11' B 0.36240(12) 0.90237(12) 0.23648(11) 0.0150(2) Uani 1 1 d .
H11' H 0.4411(13) 0.9561(13) 0.2446(11) 0.018 Uiso 1 1 d R
B12' B 0.32950(13) 0.72898(12) 0.28933(11) 0.0169(3) Uani 1 1 d .
H12' H 0.3958(14) 0.6640(13) 0.3334(12) 0.020 Uiso 1 1 d R
C21' C 0.18844(10) 1.09101(10) 0.26325(9) 0.0123(2) Uani 1 1 d .
C22' C 0.12848(12) 1.08389(11) 0.37013(9) 0.0174(2) Uani 1 1 d .
H22' H 0.0998 1.0007 0.4290 0.021 Uiso 1 1 calc R
C23' C 0.11077(12) 1.19786(12) 0.39052(10) 0.0203(2) Uani 1 1 d .
H23' H 0.0699 1.1923 0.4633 0.024 Uiso 1 1 calc R
C24' C 0.15234(11) 1.31980(11) 0.30543(10) 0.0175(2) Uani 1 1 d .
H24' H 0.1405 1.3976 0.3197 0.021 Uiso 1 1 calc R
C25' C 0.21121(11) 1.32739(11) 0.19942(10) 0.0162(2) Uani 1 1 d .
H25' H 0.2395 1.4108 0.1407 0.019 Uiso 1 1 calc R
C26' C 0.22922(11) 1.21356(11) 0.17833(9) 0.0143(2) Uani 1 1 d .
H26' H 0.2697 1.2197 0.1053 0.017 Uiso 1 1 calc R

loop_
_atom_site_aniso_label
_atom_site_aniso_U_11
_atom_site_aniso_U_22
_atom_site_aniso_U_33
_atom_site_aniso_U_23
_atom_site_aniso_U_13
_atom_site_aniso_U_12
C1 0.0134(5) 0.0114(5) 0.0128(5) -0.0054(4) -0.0020(4) 0.0019(4)
N1 0.0136(5) 0.0148(5) 0.0174(5) -0.0002(4) -0.0034(4) -0.0011(4)
O1 0.0254(5) 0.0166(4) 0.0172(4) -0.0024(3) -0.0020(3) -0.0014(3)
C2 0.0122(5) 0.0124(5) 0.0129(5) -0.0056(4) -0.0022(4) 0.0016(4)
B3 0.0142(6) 0.0151(6) 0.0145(6) -0.0069(5) -0.0046(5) 0.0019(4)
B4 0.0176(6) 0.0138(6) 0.0147(6) -0.0069(5) -0.0023(5) -0.0004(5)
B5 0.0180(6) 0.0114(5) 0.0158(6) -0.0057(5) -0.0017(5) 0.0021(4)
B6 0.0158(6) 0.0118(5) 0.0142(6) -0.0048(5) -0.0033(5) 0.0033(4)
B7 0.0123(6) 0.0177(6) 0.0179(6) -0.0081(5) -0.0029(5) -0.0007(5)
B8 0.0163(6) 0.0181(6) 0.0189(6) -0.0093(5) -0.0037(5) -0.0017(5)
B9 0.0213(7) 0.0131(6) 0.0185(6) -0.0077(5) -0.0014(5) -0.0019(5)
B10 0.0211(7) 0.0118(5) 0.0160(6) -0.0045(5) -0.0011(5) -0.0003(5)
B11 0.0165(6) 0.0132(5) 0.0144(6) -0.0043(5) -0.0010(5) -0.0003(4)
B12 0.0174(6) 0.0163(6) 0.0192(6) -0.0077(5) -0.0001(5) -0.0037(5)
C21 0.0107(5) 0.0134(5) 0.0180(5) -0.0083(4) -0.0026(4) 0.0019(4)
C22 0.0139(5) 0.0153(5) 0.0198(6) -0.0079(4) -0.0030(4) 0.0025(4)
C23 0.0172(6) 0.0140(5) 0.0272(6) -0.0085(5) -0.0032(5) 0.0028(4)
C24 0.0190(6) 0.0191(6) 0.0323(7) -0.0175(5) -0.0034(5) 0.0014(4)
C25 0.0274(7) 0.0252(6) 0.0231(6) -0.0155(5) -0.0062(5) 0.0012(5)
C26 0.0236(6) 0.0173(5) 0.0188(6) -0.0083(5) -0.0064(5) 0.0025(4)
C1' 0.0145(5) 0.0113(5) 0.0102(5) -0.0042(4) -0.0034(4) 0.0003(4)
N1' 0.0174(5) 0.0145(4) 0.0134(5) -0.0020(4) -0.0038(4) 0.0038(4)
O1' 0.0274(5) 0.0159(4) 0.0146(4) -0.0020(3) -0.0080(3) 0.0001(3)
C2' 0.0121(5) 0.0120(5) 0.0112(5) -0.0045(4) -0.0028(4) 0.0002(4)
B3' 0.0150(6) 0.0119(5) 0.0116(5) -0.0035(4) -0.0019(4) -0.0017(4)
B4' 0.0194(6) 0.0110(5) 0.0150(6) -0.0048(5) -0.0049(5) -0.0010(4)
B5' 0.0201(6) 0.0127(5) 0.0138(6) -0.0065(5) -0.0029(5) 0.0030(5)
B6' 0.0146(6) 0.0139(6) 0.0129(6) -0.0059(5) -0.0006(4) 0.0010(4)
B7' 0.0172(6) 0.0131(5) 0.0132(6) -0.0035(5) -0.0049(5) 0.0017(4)
B8' 0.0217(7) 0.0115(5) 0.0149(6) -0.0038(5) -0.0052(5) 0.0012(5)
B9' 0.0229(7) 0.0117(6) 0.0176(6) -0.0061(5) -0.0055(5) 0.0029(5)
B10' 0.0184(6) 0.0141(6) 0.0173(6) -0.0066(5) -0.0031(5) 0.0041(5)
B11' 0.0132(6) 0.0148(6) 0.0172(6) -0.0061(5) -0.0042(5) 0.0030(4)
B12' 0.0191(6) 0.0142(6) 0.0181(6) -0.0061(5) -0.0061(5) 0.0045(5)
C21' 0.0114(5) 0.0121(5) 0.0149(5) -0.0062(4) -0.0037(4) 0.0010(4)
C22' 0.0210(6) 0.0151(5) 0.0148(5) -0.0058(4) -0.0002(4) -0.0020(4)
C23' 0.0242(6) 0.0203(6) 0.0169(5) -0.0102(5) 0.0014(5) -0.0012(5)
C24' 0.0188(6) 0.0153(5) 0.0216(6) -0.0107(5) -0.0039(4) 0.0010(4)
C25' 0.0176(6) 0.0125(5) 0.0174(5) -0.0046(4) -0.0037(4) 0.0002(4)
C26' 0.0143(5) 0.0151(5) 0.0134(5) -0.0057(4) -0.0023(4) 0.0004(4)

loop_
_atom_type_symbol
_atom_type_description
_atom_type_scat_dispersion_real
_atom_type_scat_dispersion_imag
_atom_type_scat_source
C C 0.0033 0.0016 'International Tables Vol C Tables 4.2.6.8 and 6.1.1.4'
H H 0.0000 0.0000 'International Tables Vol C Tables 4.2.6.8 and 6.1.1.4'
B B 0.0013 0.0007 'International Tables Vol C Tables 4.2.6.8 and 6.1.1.4'
N N 0.0061 0.0033 'International Tables Vol C Tables 4.2.6.8 and 6.1.1.4'
O O 0.0106 0.0060 'International Tables Vol C Tables 4.2.6.8 and 6.1.1.4'

loop_
_geom_angle_atom_site_label_1
_geom_angle_atom_site_label_2
_geom_angle_atom_site_label_3
_geom_angle
N1 C1 C2 116.05(8)
N1 C1 B3 119.53(9)
N1 C1 B4 124.92(9)
N1 C1 B5 121.13(9)
N1 C1 B6 113.59(9)
B3 C1 C2 60.21(6)
B4 C1 C2 110.48(8)
B4 C1 B3 62.74(7)
B4 C1 B5 63.01(7)
B4 C1 B6 114.26(8)
B5 C1 C2 110.31(8)
B5 C1 B3 114.03(8)
B5 C1 B6 62.79(7)
B6 C1 C2 60.09(6)
B6 C1 B3 112.05(8)
C1 N1 H1 108.7(11)
C1 N1 O1 110.75(9)
O1 N1 H1 106.1(11)
N1 O1 H1A 105.5(9)
C1 C2 B3 59.74(6)
B6 C2 C1 59.70(6)
B6 C2 B3 111.31(8)
B7 C2 C1 109.38(8)
B7 C2 B3 62.39(7)
B7 C2 B6 113.62(8)
B7 C2 B11 62.70(7)
B11 C2 C1 109.35(8)
B11 C2 B3 113.25(8)
B11 C2 B6 62.63(7)
C21 C2 C1 118.27(8)
C21 C2 B3 119.24(9)
C21 C2 B6 115.76(9)
C21 C2 B7 123.43(9)
C21 C2 B11 121.36(9)
C1 B3 C2 60.05(6)
C1 B3 H3 119.1(7)
C1 B3 B4 58.02(7)
C1 B3 B7 106.24(9)
C1 B3 B8 104.99(9)
C2 B3 H3 120.0(7)
C2 B3 B4 106.60(8)
C2 B3 B7 58.11(7)
C2 B3 B8 105.58(8)
B4 B3 H3 122.1(7)
B7 B3 H3 124.3(7)
B7 B3 B4 108.40(9)
B8 B3 H3 127.6(7)
B8 B3 B4 59.94(7)
B8 B3 B7 60.44(7)
C1 B4 B3 59.24(7)
C1 B4 H4 116.4(7)
C1 B4 B5 58.56(7)
C1 B4 B8 105.66(8)
C1 B4 B9 105.04(9)
B3 B4 H4 116.1(7)
B5 B4 B3 107.61(8)
B5 B4 H4 122.0(8)
B5 B4 B9 59.84(7)
B8 B4 B3 59.58(7)
B8 B4 H4 125.9(8)
B8 B4 B5 108.24(9)
B8 B4 B9 60.34(7)
B9 B4 B3 107.49(9)
B9 B4 H4 130.6(7)
C1 B5 B4 58.43(7)
C1 B5 H5 115.1(7)
C1 B5 B6 59.06(6)
C1 B5 B9 105.12(9)
C1 B5 B10 105.61(8)
B4 B5 H5 119.0(7)
B4 B5 B6 107.53(8)
B6 B5 H5 117.9(7)
B9 B5 B4 60.06(7)
B9 B5 H5 129.9(7)
B9 B5 B6 107.73(9)
B10 B5 B4 108.51(9)
B10 B5 H5 128.5(7)
B10 B5 B6 59.67(7)
B10 B5 B9 60.53(7)
C1 B6 C2 60.21(6)
C1 B6 B5 58.15(7)
C1 B6 H6 116.1(7)
C1 B6 B10 105.04(8)
C1 B6 B11 106.22(9)
C2 B6 B5 106.72(8)
C2 B6 H6 118.1(7)
C2 B6 B10 105.44(9)
C2 B6 B11 58.15(7)
B5 B6 H6 121.9(7)
B5 B6 B11 107.94(9)
B10 B6 B5 59.85(7)
B10 B6 H6 130.5(7)
B10 B6 B11 60.00(7)
B11 B6 H6 126.1(7)
C2 B7 B3 59.50(7)
C2 B7 H7 115.5(7)
C2 B7 B8 105.83(9)
C2 B7 B11 58.68(7)
C2 B7 B12 105.56(9)
B3 B7 H7 117.1(7)
B3 B7 B8 59.38(7)
B8 B7 H7 127.3(7)
B11 B7 B3 107.68(9)
B11 B7 H7 120.6(7)
B11 B7 B8 108.09(9)
B11 B7 B12 59.91(7)
B12 B7 B3 107.62(9)
B12 B7 H7 130.0(7)
B12 B7 B8 60.37(7)
B3 B8 B4 60.48(7)
B3 B8 B7 60.18(7)
B3 B8 H8 118.1(7)
B3 B8 B9 107.92(9)
B3 B8 B12 107.60(9)
B4 B8 B7 108.63(9)
B4 B8 H8 120.0(8)
B4 B8 B9 59.98(7)
B4 B8 B12 107.90(9)
B7 B8 H8 120.7(8)
B7 B8 B12 59.55(7)
B9 B8 B7 107.51(9)
B9 B8 H8 124.8(7)
B9 B8 B12 59.62(7)
B12 B8 H8 125.1(7)
B4 B9 B8 59.68(7)
B4 B9 H9 120.1(7)
B4 B9 B10 107.86(9)
B5 B9 B4 60.10(7)
B5 B9 B8 107.92(9)
B5 B9 H9 119.9(8)
B5 B9 B10 59.67(7)
B5 B9 B12 108.36(9)
B8 B9 H9 122.4(8)
B8 B9 B10 108.36(9)
B10 B9 H9 122.2(7)
B12 B9 B4 108.25(9)
B12 B9 B8 60.36(7)
B12 B9 H9 123.5(8)
B12 B9 B10 60.51(7)
B5 B10 B9 59.80(7)
B5 B10 H10 121.1(7)
B5 B10 B11 108.80(8)
B5 B10 B12 107.63(9)
B6 B10 B5 60.48(7)
B6 B10 B9 107.79(9)
B6 B10 H10 120.8(7)
B6 B10 B11 60.46(7)
B6 B10 B12 107.64(9)
B9 B10 H10 122.8(7)
B9 B10 B12 59.47(7)
B11 B10 B9 107.46(9)
B11 B10 H10 121.3(7)
B11 B10 B12 59.52(7)
B12 B10 H10 122.9(7)
C2 B11 B6 59.21(7)
C2 B11 B7 58.61(7)
C2 B11 B10 105.92(9)
C2 B11 H11 118.1(7)
C2 B11 B12 105.60(9)
B6 B11 H11 118.5(8)
B7 B11 B6 107.55(9)
B7 B11 B10 108.57(9)
B7 B11 H11 121.0(7)
B10 B11 B6 59.55(7)
B10 B11 H11 125.4(7)
B12 B11 B6 107.91(9)
B12 B11 B7 60.04(7)
B12 B11 B10 60.77(7)
B12 B11 H11 127.5(7)
B7 B12 B8 60.08(7)
B7 B12 B9 108.24(9)
B7 B12 B10 107.73(9)
B7 B12 H12 120.6(8)
B8 B12 B10 107.71(9)
B8 B12 H12 123.3(8)
B9 B12 B8 60.02(7)
B9 B12 B10 60.02(7)
B9 B12 H12 123.5(8)
B10 B12 H12 121.7(8)
B11 B12 B7 60.05(7)
B11 B12 B8 107.96(9)
B11 B12 B9 108.04(9)
B11 B12 B10 59.70(7)
B11 B12 H12 119.7(8)
C22 C21 C2 121.77(10)
C22 C21 C26 118.97(10)
C26 C21 C2 119.21(10)
C21 C22 H22 119.9
C23 C22 C21 120.26(11)
C23 C22 H22 119.9
C22 C23 H23 119.7
C24 C23 C22 120.68(11)
C24 C23 H23 119.7
C23 C24 H24 120.3
C23 C24 C25 119.42(11)
C25 C24 H24 120.3
C24 C25 H25 119.9
C24 C25 C26 120.23(11)
C26 C25 H25 119.9
C21 C26 H26 119.8
C25 C26 C21 120.42(11)
C25 C26 H26 119.8
N1' C1' C2' 120.37(8)
N1' C1' B3' 115.00(9)
N1' C1' B4' 117.62(9)
N1' C1' B5' 121.03(9)
N1' C1' B6' 121.00(9)
C2' C1' B6' 59.59(6)
B3' C1' C2' 60.89(6)
B3' C1' B4' 62.80(7)
B3' C1' B6' 112.26(8)
B4' C1' C2' 110.88(8)
B4' C1' B6' 114.26(8)
B5' C1' C2' 110.49(8)
B5' C1' B3' 114.59(8)
B5' C1' B4' 63.12(7)
B5' C1' B6' 62.98(7)
C1' N1' H1' 110.5(11)
C1' N1' O1' 111.85(9)
O1' N1' H1' 107.0(10)
N1' O1' H1'A 104.2(9)
C1' C2' B3' 58.86(6)
B6' C2' C1' 60.37(6)
B6' C2' B3' 111.20(8)
B7' C2' C1' 108.77(8)
B7' C2' B3' 62.51(7)
B7' C2' B6' 113.46(8)
B7' C2' B11' 62.75(7)
B11' C2' C1' 109.79(8)
B11' C2' B3' 113.51(8)
B11' C2' B6' 62.62(7)
C21' C2' C1' 118.53(8)
C21' C2' B3' 115.65(9)
C21' C2' B6' 119.51(9)
C21' C2' B7' 120.99(9)
C21' C2' B11' 123.43(9)
C1' B3' C2' 60.25(6)
C1' B3' H3' 116.4(7)
C1' B3' B4' 58.77(7)
C1' B3' B7' 106.11(8)
C1' B3' B8' 105.37(8)
C2' B3' H3' 116.9(7)
C2' B3' B4' 107.19(8)
C2' B3' B7' 57.75(7)
C2' B3' B8' 105.32(9)
B4' B3' H3' 123.3(7)
B4' B3' B7' 108.10(9)
B7' B3' H3' 124.8(7)
B8' B3' H3' 131.0(7)
B8' B3' B4' 59.78(7)
B8' B3' B7' 60.12(7)
C1' B4' B3' 58.42(6)
C1' B4' H4' 116.9(7)
C1' B4' B5' 57.85(6)
C1' B4' B8' 105.15(8)
C1' B4' B9' 104.69(9)
B3' B4' H4' 116.5(7)
B3' B4' B5' 106.71(8)
B5' B4' H4' 121.8(7)
B8' B4' B3' 59.84(7)
B8' B4' H4' 125.9(7)
B8' B4' B5' 108.61(9)
B8' B4' B9' 60.73(7)
B9' B4' B3' 107.77(9)
B9' B4' H4' 130.3(7)
B9' B4' B5' 60.28(7)
C1' B5' B4' 59.03(7)
C1' B5' H5' 116.3(7)
C1' B5' B6' 59.75(7)
C1' B5' B9' 105.05(8)
C1' B5' B10' 105.56(8)
B4' B5' H5' 120.7(7)
B4' B5' B6' 108.37(8)
B4' B5' B9' 59.59(7)
B6' B5' H5' 117.2(7)
B9' B5' H5' 129.9(7)
B9' B5' B6' 107.25(9)
B10' B5' B4' 108.02(9)
B10' B5' H5' 126.9(7)
B10' B5' B6' 59.16(7)
B10' B5' B9' 60.12(7)
C1' B6' B5' 57.27(6)
C1' B6' H6' 118.8(7)
C1' B6' B10' 104.45(8)
C1' B6' B11' 106.08(8)
C2' B6' C1' 60.04(6)
C2' B6' B5' 106.27(8)
C2' B6' H6' 119.4(7)
C2' B6' B10' 105.58(8)
C2' B6' B11' 58.23(7)
B5' B6' H6' 122.2(7)
B10' B6' B5' 60.20(7)
B10' B6' H6' 128.4(7)
B10' B6' B11' 60.45(7)
B11' B6' B5' 108.55(9)
B11' B6' H6' 124.5(7)
C2' B7' B3' 59.74(7)
C2' B7' H7' 117.2(7)
C2' B7' B8' 106.38(8)
C2' B7' B11' 58.65(7)
C2' B7' B12' 105.66(8)
B3' B7' H7' 118.0(7)
B8' B7' B3' 59.47(7)
B8' B7' H7' 125.6(7)
B11' B7' B3' 107.97(8)
B11' B7' H7' 120.8(7)
B11' B7' B8' 108.79(9)
B11' B7' B12' 60.13(7)
B12' B7' B3' 107.67(9)
B12' B7' H7' 128.3(7)
B12' B7' B8' 60.57(7)
B3' B8' B7' 60.41(7)
B3' B8' H8' 119.8(7)
B3' B8' B9' 107.35(9)
B3' B8' B12' 107.56(9)
B4' B8' B3' 60.38(7)
B4' B8' B7' 108.81(8)
B4' B8' H8' 121.3(7)
B4' B8' B9' 59.67(7)
B4' B8' B12' 107.83(9)
B7' B8' H8' 120.4(7)
B7' B8' B9' 107.27(9)
B7' B8' B12' 59.49(7)
B9' B8' H8' 124.4(7)
B9' B8' B12' 59.57(7)
B12' B8' H8' 123.3(7)
B4' B9' B5' 60.13(7)
B4' B9' B8' 59.60(7)
B4' B9' H9' 121.7(8)
B4' B9' B10' 108.28(9)
B4' B9' B12' 108.38(9)
B5' B9' B8' 107.60(9)
B5' B9' H9' 119.4(7)
B5' B9' B10' 59.90(7)
B8' B9' H9' 124.4(7)
B10' B9' B8' 108.22(8)
B10' B9' H9' 119.8(8)
B12' B9' B5' 108.25(9)
B12' B9' B8' 60.33(7)
B12' B9' H9' 122.7(8)
B12' B9' B10' 60.35(7)
B5' B10' B9' 59.97(7)
B5' B10' H10' 120.3(8)
B5' B10' B11' 108.76(9)
B5' B10' B12' 107.76(9)
B6' B10' B5' 60.64(7)
B6' B10' B9' 108.31(9)
B6' B10' H10' 120.2(7)
B6' B10' B11' 60.27(7)
B6' B10' B12' 107.74(9)
B9' B10' H10' 122.5(7)
B9' B10' B11' 107.84(9)
B9' B10' B12' 59.66(7)
B11' B10' H10' 121.8(8)
B11' B10' B12' 59.63(7)
B12' B10' H10' 123.6(7)
C2' B11' B6' 59.15(7)
C2' B11' B7' 58.60(7)
C2' B11' B10' 105.37(9)
C2' B11' H11' 116.8(7)
C2' B11' B12' 105.45(9)
B6' B11' B10' 59.27(7)
B6' B11' H11' 118.4(7)
B7' B11' B6' 107.32(9)
B7' B11' B10' 107.86(9)
B7' B11' H11' 120.5(7)
B7' B11' B12' 59.91(7)
B10' B11' H11' 127.2(7)
B12' B11' B6' 107.56(9)
B12' B11' B10' 60.41(7)
B12' B11' H11' 128.6(7)
B7' B12' B8' 59.94(7)
B7' B12' B9' 108.05(9)
B7' B12' B10' 107.55(9)
B7' B12' B11' 59.96(7)
B7' B12' H12' 120.1(7)
B8' B12' H12' 121.7(7)
B9' B12' B8' 60.11(7)
B9' B12' B10' 59.99(7)
B9' B12' H12' 123.3(7)
B10' B12' B8' 107.76(9)
B10' B12' H12' 123.2(7)
B11' B12' B8' 108.14(9)
B11' B12' B9' 108.37(9)
B11' B12' B10' 59.96(7)
B11' B12' H12' 120.4(7)
C22' C21' C2' 119.20(9)
C26' C21' C2' 121.78(9)
C26' C21' C22' 118.95(10)
C21' C22' H22' 119.9
C23' C22' C21' 120.27(10)
C23' C22' H22' 119.9
C22' C23' H23' 119.8
C24' C23' C22' 120.42(11)
C24' C23' H23' 119.8
C23' C24' H24' 120.2
C25' C24' C23' 119.52(10)
C25' C24' H24' 120.2
C24' C25' H25' 119.8
C24' C25' C26' 120.38(10)
C26' C25' H25' 119.8
C21' C26' C25' 120.45(10)
C21' C26' H26' 119.8
C25' C26' H26' 119.8

loop_
_geom_bond_atom_site_label_1
_geom_bond_atom_site_label_2
_geom_bond_distance
C1 N1 1.4235(14)
C1 C2 1.7296(15)
C1 B3 1.7241(16)
C1 B4 1.7018(16)
C1 B5 1.7040(16)
C1 B6 1.7208(16)
N1 H1 0.783(16)
N1 O1 1.4305(13)
O1 H1A 0.899(15)
C2 B3 1.7323(16)
C2 B6 1.7277(16)
C2 B7 1.7071(16)
C2 B11 1.7083(16)
C2 C21 1.5061(14)
B3 H3 1.077(13)
B3 B4 1.7835(17)
B3 B7 1.7817(18)
B3 B8 1.7674(18)
B4 H4 1.060(14)
B4 B5 1.7798(18)
B4 B8 1.7738(18)
B4 B9 1.7791(18)
B5 H5 1.085(14)
B5 B6 1.7841(17)
B5 B9 1.7752(19)
B5 B10 1.7729(18)
B6 H6 1.089(14)
B6 B10 1.7697(18)
B6 B11 1.7860(18)
B7 H7 1.076(14)
B7 B8 1.7863(18)
B7 B11 1.7770(18)
B7 B12 1.7768(18)
B8 H8 1.075(14)
B8 B9 1.7855(19)
B8 B12 1.7915(19)
B9 H9 1.068(14)
B9 B10 1.7883(19)
B9 B12 1.7783(19)
B10 H10 1.091(14)
B10 B11 1.7779(18)
B10 B12 1.797(2)
B11 H11 1.073(13)
B11 B12 1.7746(18)
B12 H12 1.071(14)
C21 C22 1.3905(15)
C21 C26 1.3972(15)
C22 H22 0.9500
C22 C23 1.3905(15)
C23 H23 0.9500
C23 C24 1.3835(17)
C24 H24 0.9500
C24 C25 1.3881(18)
C25 H25 0.9500
C25 C26 1.3911(16)
C26 H26 0.9500
C1' N1' 1.4305(14)
C1' C2' 1.7299(15)
C1' B3' 1.7053(16)
C1' B4' 1.7116(16)
C1' B5' 1.6902(16)
C1' B6' 1.7356(16)
N1' H1' 0.796(15)
N1' O1' 1.4323(12)
O1' H1'A 0.844(15)
C2' B3' 1.7408(16)
C2' B6' 1.7219(16)
C2' B7' 1.7044(16)
C2' B11' 1.7052(16)
C2' C21' 1.5068(14)
B3' H3' 1.087(14)
B3' B4' 1.7804(17)
B3' B7' 1.7877(18)
B3' B8' 1.7709(18)
B4' H4' 1.051(14)
B4' B5' 1.7806(18)
B4' B8' 1.7697(18)
B4' B9' 1.7708(19)
B5' H5' 1.080(13)
B5' B6' 1.7898(17)
B5' B9' 1.7833(18)
B5' B10' 1.7820(19)
B6' H6' 1.066(13)
B6' B10' 1.7631(18)
B6' B11' 1.7812(18)
B7' H7' 1.067(13)
B7' B8' 1.7824(18)
B7' B11' 1.7753(18)
B7' B12' 1.7744(18)
B8' H8' 1.091(14)
B8' B9' 1.7897(18)
B8' B12' 1.7937(19)
B9' H9' 1.059(14)
B9' B10' 1.7860(19)
B9' B12' 1.7800(18)
B10' H10' 1.072(14)
B10' B11' 1.7843(18)
B10' B12' 1.7924(19)
B11' H11' 1.060(14)
B11' B12' 1.7784(18)
B12' H12' 1.072(14)
C21' C22' 1.3997(15)
C21' C26' 1.3883(15)
C22' H22' 0.9500
C22' C23' 1.3882(15)
C23' H23' 0.9500
C23' C24' 1.3860(16)
C24' H24' 0.9500
C24' C25' 1.3848(16)
C25' H25' 0.9500
C25' C26' 1.3917(15)
C26' H26' 0.9500

loop_
_geom_hbond_atom_site_label_D
_geom_hbond_atom_site_label_H
_geom_hbond_atom_site_label_A
_geom_hbond_distance_DH
_geom_hbond_distance_HA
_geom_hbond_distance_DA
_geom_hbond_angle_DHA
_geom_hbond_site_symmetry_A
N1 H1 O1 0.783(16) 2.504(15) 3.0841(14) 132.1(13) 2_765
O1 H1A O1' 0.899(15) 2.040(15) 2.9218(12) 166.4(13) 2_675
O1' H1'A N1' 0.844(15) 2.153(15) 2.9418(13) 155.4(13) 2_575

loop_
_geom_torsion_atom_site_label_1
_geom_torsion_atom_site_label_2
_geom_torsion_atom_site_label_3
_geom_torsion_atom_site_label_4
_geom_torsion
C1 C2 B3 B4 35.94(7)
C1 C2 B3 B7 137.62(8)
C1 C2 B3 B8 98.58(9)
C1 C2 B6 B5 -36.20(8)
C1 C2 B6 B10 -98.74(9)
C1 C2 B6 B11 -137.27(8)
C1 C2 B7 B3 -38.11(8)
C1 C2 B7 B8 0.50(11)
C1 C2 B7 B11 102.34(9)
C1 C2 B7 B12 63.47(10)
C1 C2 B11 B6 38.38(8)
C1 C2 B11 B7 -102.39(9)
C1 C2 B11 B10 -0.04(11)
C1 C2 B11 B12 -63.46(10)
C1 C2 C21 C22 69.60(13)
C1 C2 C21 C26 -113.04(11)
C1 B3 B4 B5 34.33(8)
C1 B3 B4 B8 135.54(9)
C1 B3 B4 B9 97.42(9)
C1 B3 B7 C2 37.47(7)
C1 B3 B7 B8 -98.30(9)
C1 B3 B7 B11 2.65(11)
C1 B3 B7 B12 -60.55(10)
C1 B3 B8 B4 -37.95(8)
C1 B3 B8 B7 100.43(9)
C1 B3 B8 B9 0.12(11)
C1 B3 B8 B12 63.05(10)
C1 B4 B5 B6 34.23(8)
C1 B4 B5 B9 134.99(9)
C1 B4 B5 B10 97.32(9)
C1 B4 B8 B3 38.69(8)
C1 B4 B8 B7 1.24(12)
C1 B4 B8 B9 -98.65(9)
C1 B4 B8 B12 -61.81(10)
C1 B4 B9 B5 -38.66(8)
C1 B4 B9 B8 99.71(9)
C1 B4 B9 B10 -1.53(12)
C1 B4 B9 B12 62.47(11)
C1 B5 B6 C2 37.11(8)
C1 B5 B6 B10 135.57(9)
C1 B5 B6 B11 98.31(9)
C1 B5 B9 B4 38.62(8)
C1 B5 B9 B8 1.56(11)
C1 B5 B9 B10 -99.64(9)
C1 B5 B9 B12 -62.31(11)
C1 B5 B10 B6 -38.57(8)
C1 B5 B10 B9 98.81(9)
C1 B5 B10 B11 -0.89(12)
C1 B5 B10 B12 62.11(10)
C1 B6 B10 B5 38.01(8)
C1 B6 B10 B9 0.09(11)
C1 B6 B10 B11 -100.30(9)
C1 B6 B10 B12 -62.67(10)
C1 B6 B11 C2 -37.83(7)
C1 B6 B11 B7 -3.34(11)
C1 B6 B11 B10 98.28(9)
C1 B6 B11 B12 60.02(10)
N1 C1 C2 B3 110.62(10)
N1 C1 C2 B6 -103.46(10)
N1 C1 C2 B7 149.91(9)
N1 C1 C2 B11 -143.15(9)
N1 C1 C2 C21 1.45(13)
N1 C1 B3 C2 -104.91(10)
N1 C1 B3 B4 116.63(11)
N1 C1 B3 B7 -141.50(9)
N1 C1 B3 B8 155.50(9)
N1 C1 B4 B3 -108.44(12)
N1 C1 B4 B5 110.61(12)
N1 C1 B4 B8 -147.29(10)
N1 C1 B4 B9 149.89(10)
N1 C1 B5 B4 -116.29(11)
N1 C1 B5 B6 102.42(11)
N1 C1 B5 B9 -155.69(9)
N1 C1 B5 B10 141.28(10)
N1 C1 B6 C2 107.55(10)
N1 C1 B6 B5 -114.19(10)
N1 C1 B6 B10 -153.01(9)
N1 C1 B6 B11 144.45(9)
C2 C1 N1 O1 -100.15(10)
C2 C1 B3 B4 -138.46(8)
C2 C1 B3 B7 -36.59(7)
C2 C1 B3 B8 -99.59(9)
C2 C1 B4 B3 37.90(8)
C2 C1 B4 B5 -103.04(9)
C2 C1 B4 B8 -0.95(11)
C2 C1 B4 B9 -63.76(10)
C2 C1 B5 B4 103.30(9)
C2 C1 B5 B6 -37.99(8)
C2 C1 B5 B9 63.90(10)
C2 C1 B5 B10 0.87(11)
C2 C1 B6 B5 138.25(9)
C2 C1 B6 B10 99.44(9)
C2 C1 B6 B11 36.89(7)
C2 B3 B4 C1 -36.84(8)
C2 B3 B4 B5 -2.51(11)
C2 B3 B4 B8 98.70(9)
C2 B3 B4 B9 60.57(11)
C2 B3 B7 B8 -135.77(9)
C2 B3 B7 B11 -34.82(8)
C2 B3 B7 B12 -98.02(9)
C2 B3 B8 B4 -100.45(9)
C2 B3 B8 B7 37.94(8)
C2 B3 B8 B9 -62.38(10)
C2 B3 B8 B12 0.56(11)
C2 B6 B10 B5 100.65(9)
C2 B6 B10 B9 62.73(10)
C2 B6 B10 B11 -37.66(8)
C2 B6 B10 B12 -0.03(11)
C2 B6 B11 B7 34.48(8)
C2 B6 B11 B10 136.11(9)
C2 B6 B11 B12 97.85(9)
C2 B7 B8 B3 -38.66(8)
C2 B7 B8 B4 -1.08(12)
C2 B7 B8 B9 62.35(11)
C2 B7 B8 B12 99.18(9)
C2 B7 B11 B6 -34.73(8)
C2 B7 B11 B10 -97.70(9)
C2 B7 B11 B12 -135.68(9)
C2 B7 B12 B8 -99.64(9)
C2 B7 B12 B9 -62.46(11)
C2 B7 B12 B10 0.99(11)
C2 B7 B12 B11 38.29(8)
C2 B11 B12 B7 -38.26(8)
C2 B11 B12 B8 -0.64(12)
C2 B11 B12 B9 62.82(11)
C2 B11 B12 B10 99.79(9)
C2 C21 C22 C23 176.71(10)
C2 C21 C26 C25 -176.20(11)
B3 C1 N1 O1 -31.17(13)
B3 C1 C2 B6 145.92(9)
B3 C1 C2 B7 39.29(8)
B3 C1 C2 B11 106.23(9)
B3 C1 C2 C21 -109.17(10)
B3 C1 B4 B5 -140.95(9)
B3 C1 B4 B8 -38.85(8)
B3 C1 B4 B9 -101.67(9)
B3 C1 B5 B4 37.82(9)
B3 C1 B5 B6 -103.47(9)
B3 C1 B5 B9 -1.58(11)
B3 C1 B5 B10 -64.61(11)
B3 C1 B6 C2 -31.65(8)
B3 C1 B6 B5 106.61(9)
B3 C1 B6 B10 67.79(10)
B3 C1 B6 B11 5.25(11)
B3 C2 B6 C1 31.30(8)
B3 C2 B6 B5 -4.90(11)
B3 C2 B6 B10 -67.44(10)
B3 C2 B6 B11 -105.97(9)
B3 C2 B7 B8 38.61(8)
B3 C2 B7 B11 140.45(9)
B3 C2 B7 B12 101.58(9)
B3 C2 B11 B6 102.89(9)
B3 C2 B11 B7 -37.89(8)
B3 C2 B11 B10 64.46(11)
B3 C2 B11 B12 1.05(12)
B3 C2 C21 C22 0.37(15)
B3 C2 C21 C26 177.73(10)
B3 B4 B5 C1 -34.61(8)
B3 B4 B5 B6 -0.38(11)
B3 B4 B5 B9 100.38(9)
B3 B4 B5 B10 62.70(10)
B3 B4 B8 B7 -37.45(8)
B3 B4 B8 B9 -137.34(9)
B3 B4 B8 B12 -100.50(9)
B3 B4 B9 B5 -100.59(9)
B3 B4 B9 B8 37.78(8)
B3 B4 B9 B10 -63.46(11)
B3 B4 B9 B12 0.54(12)
B3 B7 B8 B4 37.58(9)
B3 B7 B8 B9 101.01(10)
B3 B7 B8 B12 137.84(9)
B3 B7 B11 C2 35.16(8)
B3 B7 B11 B6 0.43(11)
B3 B7 B11 B10 -62.54(11)
B3 B7 B11 B12 -100.52(9)
B3 B7 B12 B8 -37.31(8)
B3 B7 B12 B9 -0.13(12)
B3 B7 B12 B10 63.32(11)
B3 B7 B12 B11 100.62(9)
B3 B8 B9 B4 -38.30(8)
B3 B8 B9 B5 -1.05(12)
B3 B8 B9 B10 62.09(11)
B3 B8 B9 B12 100.30(9)
B3 B8 B12 B7 37.66(8)
B3 B8 B12 B9 -100.84(10)
B3 B8 B12 B10 -63.01(11)
B3 B8 B12 B11 0.04(12)
B4 C1 N1 O1 44.55(14)
B4 C1 C2 B3 -39.00(8)
B4 C1 C2 B6 106.92(9)
B4 C1 C2 B7 0.29(11)
B4 C1 C2 B11 67.23(10)
B4 C1 C2 C21 -148.17(9)
B4 C1 B3 C2 138.46(8)
B4 C1 B3 B7 101.87(9)
B4 C1 B3 B8 38.87(8)
B4 C1 B5 B6 -141.29(9)
B4 C1 B5 B9 -39.40(8)
B4 C1 B5 B10 -102.43(10)
B4 C1 B6 C2 -100.57(9)
B4 C1 B6 B5 37.68(9)
B4 C1 B6 B10 -1.14(12)
B4 C1 B6 B11 -63.68(11)
B4 B3 B7 C2 98.49(9)
B4 B3 B7 B8 -37.28(8)
B4 B3 B7 B11 63.67(10)
B4 B3 B7 B12 0.47(11)
B4 B3 B8 B7 138.38(9)
B4 B3 B8 B9 38.07(8)
B4 B3 B8 B12 101.00(10)
B4 B5 B6 C1 -33.97(8)
B4 B5 B6 C2 3.14(11)
B4 B5 B6 B10 101.59(10)
B4 B5 B6 B11 64.33(11)
B4 B5 B9 B8 -37.06(8)
B4 B5 B9 B10 -138.26(9)
B4 B5 B9 B12 -100.93(10)
B4 B5 B10 B6 -99.91(9)
B4 B5 B10 B9 37.47(8)
B4 B5 B10 B11 -62.23(11)
B4 B5 B10 B12 0.77(11)
B4 B8 B9 B5 37.24(8)
B4 B8 B9 B10 100.38(9)
B4 B8 B9 B12 138.60(9)
B4 B8 B12 B7 101.51(9)
B4 B8 B12 B9 -36.99(8)
B4 B8 B12 B10 0.84(11)
B4 B8 B12 B11 63.90(11)
B4 B9 B10 B5 -37.32(8)
B4 B9 B10 B6 0.90(12)
B4 B9 B10 B11 64.68(11)
B4 B9 B10 B12 101.29(10)
B4 B9 B12 B7 -0.25(12)
B4 B9 B12 B8 36.95(8)
B4 B9 B12 B10 -100.63(10)
B4 B9 B12 B11 -63.80(12)
B5 C1 N1 O1 121.55(10)
B5 C1 C2 B3 -106.77(9)
B5 C1 C2 B6 39.15(8)
B5 C1 C2 B7 -67.48(10)
B5 C1 C2 B11 -0.54(11)
B5 C1 C2 C21 144.06(9)
B5 C1 B3 C2 100.53(9)
B5 C1 B3 B4 -37.93(8)
B5 C1 B3 B7 63.94(10)
B5 C1 B3 B8 0.94(11)
B5 C1 B4 B3 140.95(9)
B5 C1 B4 B8 102.10(9)
B5 C1 B4 B9 39.28(8)
B5 C1 B6 C2 -138.25(9)
B5 C1 B6 B10 -38.82(8)
B5 C1 B6 B11 -101.36(9)
B5 B4 B8 B3 100.13(9)
B5 B4 B8 B7 62.68(11)
B5 B4 B8 B9 -37.21(8)
B5 B4 B8 B12 -0.37(11)
B5 B4 B9 B8 138.37(9)
B5 B4 B9 B10 37.13(8)
B5 B4 B9 B12 101.13(10)
B5 B6 B10 B9 -37.92(9)
B5 B6 B10 B11 -138.31(9)
B5 B6 B10 B12 -100.68(10)
B5 B6 B11 C2 -98.91(9)
B5 B6 B11 B7 -64.43(10)
B5 B6 B11 B10 37.19(8)
B5 B6 B11 B12 -1.07(11)
B5 B9 B10 B6 38.23(8)
B5 B9 B10 B11 102.00(9)
B5 B9 B10 B12 138.61(9)
B5 B9 B12 B7 63.41(11)
B5 B9 B12 B8 100.61(9)
B5 B9 B12 B10 -36.96(8)
B5 B9 B12 B11 -0.14(12)
B5 B10 B11 C2 0.58(12)
B5 B10 B11 B6 -37.69(9)
B5 B10 B11 B7 62.19(11)
B5 B10 B11 B12 99.84(10)
B5 B10 B12 B7 -64.40(10)
B5 B10 B12 B8 -1.00(11)
B5 B10 B12 B9 36.84(8)
B5 B10 B12 B11 -101.85(9)
B6 C1 N1 O1 -167.06(8)
B6 C1 C2 B3 -145.92(9)
B6 C1 C2 B7 -106.63(9)
B6 C1 C2 B11 -39.69(8)
B6 C1 C2 C21 104.91(10)
B6 C1 B3 C2 31.61(8)
B6 C1 B3 B4 -106.85(9)
B6 C1 B3 B7 -4.98(11)
B6 C1 B3 B8 -67.98(10)
B6 C1 B4 B3 103.36(9)
B6 C1 B4 B5 -37.59(9)
B6 C1 B4 B8 64.51(11)
B6 C1 B4 B9 1.69(12)
B6 C1 B5 B4 141.29(9)
B6 C1 B5 B9 101.89(9)
B6 C1 B5 B10 38.86(8)
B6 C2 B3 C1 -31.29(8)
B6 C2 B3 B4 4.66(11)
B6 C2 B3 B7 106.34(9)
B6 C2 B3 B8 67.30(10)
B6 C2 B7 B3 -102.65(9)
B6 C2 B7 B8 -64.04(11)
B6 C2 B7 B11 37.80(8)
B6 C2 B7 B12 -1.07(11)
B6 C2 B11 B7 -140.78(9)
B6 C2 B11 B10 -38.42(8)
B6 C2 B11 B12 -101.84(9)
B6 C2 C21 C22 137.48(11)
B6 C2 C21 C26 -45.17(14)
B6 B5 B9 B4 100.41(9)
B6 B5 B9 B8 63.35(11)
B6 B5 B9 B10 -37.85(8)
B6 B5 B9 B12 -0.52(12)
B6 B5 B10 B9 137.38(9)
B6 B5 B10 B11 37.68(9)
B6 B5 B10 B12 100.68(9)
B6 B10 B11 C2 38.27(8)
B6 B10 B11 B7 99.88(9)
B6 B10 B11 B12 137.53(9)
B6 B10 B12 B7 -0.60(11)
B6 B10 B12 B8 62.81(10)
B6 B10 B12 B9 100.64(9)
B6 B10 B12 B11 -38.05(8)
B6 B11 B12 B7 -100.34(9)
B6 B11 B12 B8 -62.72(11)
B6 B11 B12 B9 0.74(12)
B6 B11 B12 B10 37.71(8)
B7 C2 B3 C1 -137.62(9)
B7 C2 B3 B4 -101.68(9)
B7 C2 B3 B8 -39.04(8)
B7 C2 B6 C1 99.44(9)
B7 C2 B6 B5 63.25(11)
B7 C2 B6 B10 0.70(11)
B7 C2 B6 B11 -37.83(8)
B7 C2 B11 B6 140.78(9)
B7 C2 B11 B10 102.35(9)
B7 C2 B11 B12 38.94(8)
B7 C2 C21 C22 -74.15(14)
B7 C2 C21 C26 103.20(13)
B7 B3 B4 C1 -98.04(9)
B7 B3 B4 B5 -63.71(11)
B7 B3 B4 B8 37.50(8)
B7 B3 B4 B9 -0.62(11)
B7 B3 B8 B4 -138.38(9)
B7 B3 B8 B9 -100.31(10)
B7 B3 B8 B12 -37.38(9)
B7 B8 B9 B4 -101.81(9)
B7 B8 B9 B5 -64.56(11)
B7 B8 B9 B10 -1.43(12)
B7 B8 B9 B12 36.79(8)
B7 B8 B12 B9 -138.50(9)
B7 B8 B12 B10 -100.67(9)
B7 B8 B12 B11 -37.62(9)
B7 B11 B12 B8 37.63(9)
B7 B11 B12 B9 101.09(10)
B7 B11 B12 B10 138.05(9)
B8 B3 B4 C1 -135.54(9)
B8 B3 B4 B5 -101.21(9)
B8 B3 B4 B9 -38.12(9)
B8 B3 B7 C2 135.77(9)
B8 B3 B7 B11 100.95(9)
B8 B3 B7 B12 37.75(9)
B8 B4 B5 C1 -97.57(9)
B8 B4 B5 B6 -63.33(10)
B8 B4 B5 B9 37.43(8)
B8 B4 B5 B10 -0.25(11)
B8 B4 B9 B5 -138.37(9)
B8 B4 B9 B10 -101.24(10)
B8 B4 B9 B12 -37.24(9)
B8 B7 B11 C2 97.89(9)
B8 B7 B11 B6 63.16(10)
B8 B7 B11 B10 0.19(11)
B8 B7 B11 B12 -37.79(8)
B8 B7 B12 B9 37.18(9)
B8 B7 B12 B10 100.63(10)
B8 B7 B12 B11 137.93(9)
B8 B9 B10 B5 -100.46(9)
B8 B9 B10 B6 -62.23(11)
B8 B9 B10 B11 1.54(12)
B8 B9 B10 B12 38.15(8)
B8 B9 B12 B7 -37.20(9)
B8 B9 B12 B10 -137.58(9)
B8 B9 B12 B11 -100.75(10)
B9 B4 B5 C1 -134.99(9)
B9 B4 B5 B6 -100.76(9)
B9 B4 B5 B10 -37.68(8)
B9 B4 B8 B3 137.34(9)
B9 B4 B8 B7 99.89(10)
B9 B4 B8 B12 36.84(8)
B9 B5 B6 C1 -97.33(9)
B9 B5 B6 C2 -60.22(11)
B9 B5 B6 B10 38.24(9)
B9 B5 B6 B11 0.98(11)
B9 B5 B10 B6 -137.38(9)
B9 B5 B10 B11 -99.70(10)
B9 B5 B10 B12 -36.70(8)
B9 B8 B12 B7 138.50(9)
B9 B8 B12 B10 37.84(8)
B9 B8 B12 B11 100.89(10)
B9 B10 B11 C2 -62.68(11)
B9 B10 B11 B6 -100.94(9)
B9 B10 B11 B7 -1.07(11)
B9 B10 B11 B12 36.59(8)
B9 B10 B12 B7 -101.24(9)
B9 B10 B12 B8 -37.84(8)
B9 B10 B12 B11 -138.69(9)
B10 B5 B6 C1 -135.57(9)
B10 B5 B6 C2 -98.46(9)
B10 B5 B6 B11 -37.26(8)
B10 B5 B9 B4 138.26(9)
B10 B5 B9 B8 101.20(9)
B10 B5 B9 B12 37.33(9)
B10 B6 B11 C2 -136.11(9)
B10 B6 B11 B7 -101.62(9)
B10 B6 B11 B12 -38.26(9)
B10 B9 B12 B7 100.37(9)
B10 B9 B12 B8 137.58(9)
B10 B9 B12 B11 36.83(8)
B10 B11 B12 B7 -138.05(9)
B10 B11 B12 B8 -100.42(10)
B10 B11 B12 B9 -36.97(9)
B11 C2 B3 C1 -99.60(9)
B11 C2 B3 B4 -63.66(11)
B11 C2 B3 B7 38.02(9)
B11 C2 B3 B8 -1.02(11)
B11 C2 B6 C1 137.27(8)
B11 C2 B6 B5 101.07(9)
B11 C2 B6 B10 38.53(8)
B11 C2 B7 B3 -140.45(9)
B11 C2 B7 B8 -101.84(9)
B11 C2 B7 B12 -38.87(8)
B11 C2 C21 C22 -150.20(10)
B11 C2 C21 C26 27.16(15)
B11 B6 B10 B5 138.31(9)
B11 B6 B10 B9 100.39(10)
B11 B6 B10 B12 37.63(8)
B11 B7 B8 B3 -100.25(9)
B11 B7 B8 B4 -62.67(11)
B11 B7 B8 B9 0.76(11)
B11 B7 B8 B12 37.59(8)
B11 B7 B12 B8 -137.93(9)
B11 B7 B12 B9 -100.75(10)
B11 B7 B12 B10 -37.30(8)
B11 B10 B12 B7 37.45(8)
B11 B10 B12 B8 100.86(9)
B11 B10 B12 B9 138.69(9)
B12 B7 B8 B3 -137.84(9)
B12 B7 B8 B4 -100.25(10)
B12 B7 B8 B9 -36.82(9)
B12 B7 B11 C2 135.68(9)
B12 B7 B11 B6 100.95(9)
B12 B7 B11 B10 37.98(8)
B12 B8 B9 B4 -138.60(9)
B12 B8 B9 B5 -101.36(9)
B12 B8 B9 B10 -38.22(8)
B12 B9 B10 B5 -138.61(9)
B12 B9 B10 B6 -100.38(10)
B12 B9 B10 B11 -36.61(8)
B12 B10 B11 C2 -99.26(9)
B12 B10 B11 B6 -137.53(9)
B12 B10 B11 B7 -37.66(8)
C21 C2 B3 C1 107.57(10)
C21 C2 B3 B4 143.51(9)
C21 C2 B3 B7 -114.81(11)
C21 C2 B3 B8 -153.85(9)
C21 C2 B6 C1 -109.09(10)
C21 C2 B6 B5 -145.29(9)
C21 C2 B6 B10 152.17(9)
C21 C2 B6 B11 113.64(10)
C21 C2 B7 B3 108.38(11)
C21 C2 B7 B8 146.99(10)
C21 C2 B7 B11 -111.17(11)
C21 C2 B7 B12 -150.04(10)
C21 C2 B11 B6 -104.93(11)
C21 C2 B11 B7 114.29(11)
C21 C2 B11 B10 -143.35(10)
C21 C2 B11 B12 153.23(10)
C21 C22 C23 C24 -0.48(18)
C22 C21 C26 C25 1.23(17)
C22 C23 C24 C25 1.04(18)
C23 C24 C25 C26 -0.46(19)
C24 C25 C26 C21 -0.68(19)
C26 C21 C22 C23 -0.65(17)
C1' C2' B3' B4' 36.68(8)
C1' C2' B3' B7' 137.59(8)
C1' C2' B3' B8' 99.20(9)
C1' C2' B6' B5' -35.08(7)
C1' C2' B6' B10' -97.94(9)
C1' C2' B6' B11' -137.15(8)
C1' C2' B7' B3' -37.56(8)
C1' C2' B7' B8' 0.78(11)
C1' C2' B7' B11' 103.13(9)
C1' C2' B7' B12' 64.06(10)
C1' C2' B11' B6' 38.93(8)
C1' C2' B11' B7' -101.50(8)
C1' C2' B11' B10' 0.32(11)
C1' C2' B11' B12' -62.59(10)
C1' C2' C21' C22' 112.22(11)
C1' C2' C21' C26' -70.70(13)
C1' B3' B4' B5' 33.21(8)
C1' B3' B4' B8' 135.38(9)
C1' B3' B4' B9' 96.64(9)
C1' B3' B7' C2' 37.55(7)
C1' B3' B7' B8' -98.75(9)
C1' B3' B7' B11' 2.89(11)
C1' B3' B7' B12' -60.62(10)
C1' B3' B8' B4' -38.52(8)
C1' B3' B8' B7' 100.02(9)
C1' B3' B8' B9' -0.37(11)
C1' B3' B8' B12' 62.39(10)
C1' B4' B5' B6' 35.08(8)
C1' B4' B5' B9' 134.72(9)
C1' B4' B5' B10' 97.69(9)
C1' B4' B8' B3' 38.31(8)
C1' B4' B8' B7' 0.85(12)
C1' B4' B8' B9' -98.59(9)
C1' B4' B8' B12' -62.16(10)
C1' B4' B9' B5' -38.46(8)
C1' B4' B9' B8' 99.37(9)
C1' B4' B9' B10' -1.46(11)
C1' B4' B9' B12' 62.48(10)
C1' B5' B6' C2' 36.29(8)
C1' B5' B6' B10' 135.22(9)
C1' B5' B6' B11' 97.56(9)
C1' B5' B9' B4' 39.12(8)
C1' B5' B9' B8' 1.71(11)
C1' B5' B9' B10' -99.55(9)
C1' B5' B9' B12' -62.04(11)
C1' B5' B10' B6' -39.17(8)
C1' B5' B10' B9' 98.68(9)
C1' B5' B10' B11' -1.54(11)
C1' B5' B10' B12' 61.60(10)
C1' B6' B10' B5' 37.73(8)
C1' B6' B10' B9' -0.01(11)
C1' B6' B10' B11' -100.53(9)
C1' B6' B10' B12' -63.08(10)
C1' B6' B11' C2' -37.82(7)
C1' B6' B11' B7' -3.10(10)
C1' B6' B11' B10' 97.76(9)
C1' B6' B11' B12' 60.01(10)
N1' C1' C2' B3' 103.56(10)
N1' C1' C2' B6' -110.38(10)
N1' C1' C2' B7' 142.74(9)
N1' C1' C2' B11' -150.31(9)
N1' C1' C2' C21' -0.76(14)
N1' C1' B3' C2' -112.26(9)
N1' C1' B3' B4' 109.60(10)
N1' C1' B3' B7' -148.68(9)
N1' C1' B3' B8' 148.61(9)
N1' C1' B4' B3' -105.51(10)
N1' C1' B4' B5' 112.77(10)
N1' C1' B4' B8' -144.50(9)
N1' C1' B4' B9' 152.41(9)
N1' C1' B5' B4' -107.56(11)
N1' C1' B5' B6' 111.59(11)
N1' C1' B5' B9' -146.95(10)
N1' C1' B5' B10' 150.47(9)
N1' C1' B6' C2' 109.35(10)
N1' C1' B6' B5' -111.63(11)
N1' C1' B6' B10' -150.77(9)
N1' C1' B6' B11' 146.34(9)
C2' C1' N1' O1' 84.09(11)
C2' C1' B3' B4' -138.13(9)
C2' C1' B3' B7' -36.42(7)
C2' C1' B3' B8' -99.13(9)
C2' C1' B4' B3' 38.61(8)
C2' C1' B4' B5' -103.10(9)
C2' C1' B4' B8' -0.37(11)
C2' C1' B4' B9' -63.46(10)
C2' C1' B5' B4' 103.72(9)
C2' C1' B5' B6' -37.14(8)
C2' C1' B5' B9' 64.33(10)
C2' C1' B5' B10' 1.75(11)
C2' C1' B6' B5' 139.02(9)
C2' C1' B6' B10' 99.88(9)
C2' C1' B6' B11' 37.00(7)
C2' B3' B4' C1' -37.34(8)
C2' B3' B4' B5' -4.13(11)
C2' B3' B4' B8' 98.04(9)
C2' B3' B4' B9' 59.29(10)
C2' B3' B7' B8' -136.30(9)
C2' B3' B7' B11' -34.66(7)
C2' B3' B7' B12' -98.17(9)
C2' B3' B8' B4' -101.25(9)
C2' B3' B8' B7' 37.29(8)
C2' B3' B8' B9' -63.09(10)
C2' B3' B8' B12' -0.33(11)
C2' B6' B10' B5' 100.11(9)
C2' B6' B10' B9' 62.38(11)
C2' B6' B10' B11' -38.15(8)
C2' B6' B10' B12' -0.70(11)
C2' B6' B11' B7' 34.72(8)
C2' B6' B11' B10' 135.58(9)
C2' B6' B11' B12' 97.83(9)
C2' B7' B8' B3' -38.46(8)
C2' B7' B8' B4' -1.01(12)
C2' B7' B8' B9' 62.06(11)
C2' B7' B8' B12' 99.04(9)
C2' B7' B11' B6' -34.95(7)
C2' B7' B11' B10' -97.44(9)
C2' B7' B11' B12' -135.59(9)
C2' B7' B12' B8' -100.26(9)
C2' B7' B12' B9' -62.85(11)
C2' B7' B12' B10' 0.50(11)
C2' B7' B12' B11' 38.36(8)
C2' B11' B12' B7' -38.29(8)
C2' B11' B12' B8' -1.28(11)
C2' B11' B12' B9' 62.38(11)
C2' B11' B12' B10' 99.17(9)
C2' C21' C22' C23' 176.92(11)
C2' C21' C26' C25' -176.81(10)
B3' C1' N1' O1' 153.67(8)
B3' C1' C2' B6' 146.06(9)
B3' C1' C2' B7' 39.19(8)
B3' C1' C2' B11' 106.13(9)
B3' C1' C2' C21' -104.31(10)
B3' C1' B4' B5' -141.71(9)
B3' C1' B4' B8' -38.99(8)
B3' C1' B4' B9' -102.07(9)
B3' C1' B5' B4' 37.30(9)
B3' C1' B5' B6' -103.55(9)
B3' C1' B5' B9' -2.09(12)
B3' C1' B5' B10' -64.66(11)
B3' C1' B6' C2' -31.81(8)
B3' C1' B6' B5' 107.22(9)
B3' C1' B6' B10' 68.08(10)
B3' C1' B6' B11' 5.19(11)
B3' C2' B6' C1' 30.83(8)
B3' C2' B6' B5' -4.25(11)
B3' C2' B6' B10' -67.11(10)
B3' C2' B6' B11' -106.32(9)
B3' C2' B7' B8' 38.34(8)
B3' C2' B7' B11' 140.69(8)
B3' C2' B7' B12' 101.63(9)
B3' C2' B11' B6' 102.64(9)
B3' C2' B11' B7' -37.79(8)
B3' C2' B11' B10' 64.04(11)
B3' C2' B11' B12' 1.12(11)
B3' C2' C21' C22' 45.30(13)
B3' C2' C21' C26' -137.62(10)
B3' B4' B5' C1' -33.44(8)
B3' B4' B5' B6' 1.63(11)
B3' B4' B5' B9' 101.27(9)
B3' B4' B5' B10' 64.24(10)
B3' B4' B8' B7' -37.46(8)
B3' B4' B8' B9' -136.90(9)
B3' B4' B8' B12' -100.47(9)
B3' B4' B9' B5' -99.48(9)
B3' B4' B9' B8' 38.34(8)
B3' B4' B9' B10' -62.49(11)
B3' B4' B9' B12' 1.45(11)
B3' B7' B8' B4' 37.45(8)
B3' B7' B8' B9' 100.52(9)
B3' B7' B8' B12' 137.51(9)
B3' B7' B11' C2' 35.12(8)
B3' B7' B11' B6' 0.17(11)
B3' B7' B11' B10' -62.33(11)
B3' B7' B11' B12' -100.47(9)
B3' B7' B12' B8' -37.64(8)
B3' B7' B12' B9' -0.23(11)
B3' B7' B12' B10' 63.12(11)
B3' B7' B12' B11' 100.98(9)
B3' B8' B9' B4' -38.48(8)
B3' B8' B9' B5' -0.84(12)
B3' B8' B9' B10' 62.45(11)
B3' B8' B9' B12' 100.55(9)
B3' B8' B12' B7' 38.03(8)
B3' B8' B12' B9' -100.19(9)
B3' B8' B12' B10' -62.36(10)
B3' B8' B12' B11' 1.01(11)
B4' C1' N1' O1' -135.30(9)
B4' C1' C2' B3' -39.45(8)
B4' C1' C2' B6' 106.62(9)
B4' C1' C2' B7' -0.26(11)
B4' C1' C2' B11' 66.69(10)
B4' C1' C2' C21' -143.76(9)
B4' C1' B3' C2' 138.13(9)
B4' C1' B3' B7' 101.72(9)
B4' C1' B3' B8' 39.00(8)
B4' C1' B5' B6' -140.85(9)
B4' C1' B5' B9' -39.39(8)
B4' C1' B5' B10' -101.97(9)
B4' C1' B6' C2' -100.88(9)
B4' C1' B6' B5' 38.14(8)
B4' C1' B6' B10' -0.99(11)
B4' C1' B6' B11' -63.88(10)
B4' B3' B7' C2' 99.30(9)
B4' B3' B7' B8' -37.00(8)
B4' B3' B7' B11' 64.64(10)
B4' B3' B7' B12' 1.13(11)
B4' B3' B8' B7' 138.54(9)
B4' B3' B8' B9' 38.16(8)
B4' B3' B8' B12' 100.92(9)
B4' B5' B6' C1' -34.78(8)
B4' B5' B6' C2' 1.51(11)
B4' B5' B6' B10' 100.45(10)
B4' B5' B6' B11' 62.79(11)
B4' B5' B9' B8' -37.41(8)
B4' B5' B9' B10' -138.66(9)
B4' B5' B9' B12' -101.16(10)
B4' B5' B10' B6' -101.06(9)
B4' B5' B10' B9' 36.80(8)
B4' B5' B10' B11' -63.42(11)
B4' B5' B10' B12' -0.28(11)
B4' B8' B9' B5' 37.65(8)
B4' B8' B9' B10' 100.93(9)
B4' B8' B9' B12' 139.03(9)
B4' B8' B12' B7' 101.75(9)
B4' B8' B12' B9' -36.47(8)
B4' B8' B12' B10' 1.36(11)
B4' B8' B12' B11' 64.73(10)
B4' B9' B10' B5' -37.10(8)
B4' B9' B10' B6' 0.93(12)
B4' B9' B10' B11' 64.69(11)
B4' B9' B10' B12' 101.20(9)
B4' B9' B12' B7' -0.76(12)
B4' B9' B12' B8' 36.58(8)
B4' B9' B12' B10' -101.01(9)
B4' B9' B12' B11' -64.23(11)
B5' C1' N1' O1' -61.60(12)
B5' C1' C2' B3' -107.48(9)
B5' C1' C2' B6' 38.58(8)
B5' C1' C2' B7' -68.30(10)
B5' C1' C2' B11' -1.35(11)
B5' C1' C2' C21' 148.20(9)
B5' C1' B3' C2' 100.70(9)
B5' C1' B3' B4' -37.43(9)
B5' C1' B3' B7' 64.29(11)
B5' C1' B3' B8' 1.58(12)
B5' C1' B4' B3' 141.71(9)
B5' C1' B4' B8' 102.73(10)
B5' C1' B4' B9' 39.64(8)
B5' C1' B6' C2' -139.02(9)
B5' C1' B6' B10' -39.14(8)
B5' C1' B6' B11' -102.03(9)
B5' B4' B8' B3' 98.93(9)
B5' B4' B8' B7' 61.47(11)
B5' B4' B8' B9' -37.97(8)
B5' B4' B8' B12' -1.54(11)
B5' B4' B9' B8' 137.83(9)
B5' B4' B9' B10' 37.00(8)
B5' B4' B9' B12' 100.94(9)
B5' B6' B10' B9' -37.73(8)
B5' B6' B10' B11' -138.26(9)
B5' B6' B10' B12' -100.81(10)
B5' B6' B11' C2' -98.04(9)
B5' B6' B11' B7' -63.32(10)
B5' B6' B11' B10' 37.55(8)
B5' B6' B11' B12' -0.20(11)
B5' B9' B10' B6' 38.03(8)
B5' B9' B10' B11' 101.79(9)
B5' B9' B10' B12' 138.30(9)
B5' B9' B12' B7' 62.95(11)
B5' B9' B12' B8' 100.28(10)
B5' B9' B12' B10' -37.31(8)
B5' B9' B12' B11' -0.53(12)
B5' B10' B11' C2' 0.75(11)
B5' B10' B11' B6' -37.80(8)
B5' B10' B11' B7' 62.12(11)
B5' B10' B11' B12' 100.04(10)
B5' B10' B12' B7' -63.89(11)
B5' B10' B12' B8' -0.66(11)
B5' B10' B12' B9' 37.22(8)
B5' B10' B12' B11' -101.76(9)
B6' C1' N1' O1' 13.50(13)
B6' C1' C2' B3' -146.06(9)
B6' C1' C2' B7' -106.88(9)
B6' C1' C2' B11' -39.93(8)
B6' C1' C2' C21' 109.62(10)
B6' C1' B3' C2' 31.35(8)
B6' C1' B3' B4' -106.78(9)
B6' C1' B3' B7' -5.07(11)
B6' C1' B3' B8' -67.78(10)
B6' C1' B4' B3' 103.63(9)
B6' C1' B4' B5' -38.09(9)
B6' C1' B4' B8' 64.64(11)
B6' C1' B4' B9' 1.56(11)
B6' C1' B5' B4' 140.85(9)
B6' C1' B5' B9' 101.46(9)
B6' C1' B5' B10' 38.89(8)
B6' C2' B3' C1' -31.37(8)
B6' C2' B3' B4' 5.32(11)
B6' C2' B3' B7' 106.23(9)
B6' C2' B3' B8' 67.83(10)
B6' C2' B7' B3' -102.62(9)
B6' C2' B7' B8' -64.28(11)
B6' C2' B7' B11' 38.07(8)
B6' C2' B7' B12' -1.00(12)
B6' C2' B11' B7' -140.43(8)
B6' C2' B11' B10' -38.60(8)
B6' C2' B11' B12' -101.52(9)
B6' C2' C21' C22' -177.58(10)
B6' C2' C21' C26' -0.50(15)
B6' B5' B9' B4' 101.56(9)
B6' B5' B9' B8' 64.15(11)
B6' B5' B9' B10' -37.11(8)
B6' B5' B9' B12' 0.40(12)
B6' B5' B10' B9' 137.85(9)
B6' B5' B10' B11' 37.63(8)
B6' B5' B10' B12' 100.77(9)
B6' B10' B11' C2' 38.54(8)
B6' B10' B11' B7' 99.92(9)
B6' B10' B11' B12' 137.84(9)
B6' B10' B12' B7' 0.13(12)
B6' B10' B12' B8' 63.36(11)
B6' B10' B12' B9' 101.24(10)
B6' B10' B12' B11' -37.73(8)
B6' B11' B12' B7' -100.22(9)
B6' B11' B12' B8' -63.20(11)
B6' B11' B12' B9' 0.45(12)
B6' B11' B12' B10' 37.24(8)
B7' C2' B3' C1' -137.59(8)
B7' C2' B3' B4' -100.91(9)
B7' C2' B3' B8' -38.40(8)
B7' C2' B6' C1' 99.02(9)
B7' C2' B6' B5' 63.95(11)
B7' C2' B6' B10' 1.08(11)
B7' C2' B6' B11' -38.12(8)
B7' C2' B11' B6' 140.43(8)
B7' C2' B11' B10' 101.83(9)
B7' C2' B11' B12' 38.91(8)
B7' C2' C21' C22' -26.71(15)
B7' C2' C21' C26' 150.37(10)
B7' B3' B4' C1' -98.23(9)
B7' B3' B4' B5' -65.02(10)
B7' B3' B4' B8' 37.15(8)
B7' B3' B4' B9' -1.59(11)
B7' B3' B8' B4' -138.54(9)
B7' B3' B8' B9' -100.38(9)
B7' B3' B8' B12' -37.62(8)
B7' B8' B9' B4' -102.08(9)
B7' B8' B9' B5' -64.44(11)
B7' B8' B9' B10' -1.15(12)
B7' B8' B9' B12' 36.95(8)
B7' B8' B12' B9' -138.22(9)
B7' B8' B12' B10' -100.40(9)
B7' B8' B12' B11' -37.02(8)
B7' B11' B12' B8' 37.02(8)
B7' B11' B12' B9' 100.67(10)
B7' B11' B12' B10' 137.46(9)
B8' B3' B4' C1' -135.38(9)
B8' B3' B4' B5' -102.17(10)
B8' B3' B4' B9' -38.75(8)
B8' B3' B7' C2' 136.30(9)
B8' B3' B7' B11' 101.64(9)
B8' B3' B7' B12' 38.13(8)
B8' B4' B5' C1' -96.55(9)
B8' B4' B5' B6' -61.47(11)
B8' B4' B5' B9' 38.17(8)
B8' B4' B5' B10' 1.14(11)
B8' B4' B9' B5' -137.83(9)
B8' B4' B9' B10' -100.83(9)
B8' B4' B9' B12' -36.89(8)
B8' B7' B11' C2' 98.14(9)
B8' B7' B11' B6' 63.19(10)
B8' B7' B11' B10' 0.69(12)
B8' B7' B11' B12' -37.45(8)
B8' B7' B12' B9' 37.41(8)
B8' B7' B12' B10' 100.76(10)
B8' B7' B12' B11' 138.62(9)
B8' B9' B10' B5' -100.21(9)
B8' B9' B10' B6' -62.18(11)
B8' B9' B10' B11' 1.58(12)
B8' B9' B10' B12' 38.09(8)
B8' B9' B12' B7' -37.34(8)
B8' B9' B12' B10' -137.59(9)
B8' B9' B12' B11' -100.81(9)
B9' B4' B5' C1' -134.72(9)
B9' B4' B5' B6' -99.64(10)
B9' B4' B5' B10' -37.03(8)
B9' B4' B8' B3' 136.90(9)
B9' B4' B8' B7' 99.44(10)
B9' B4' B8' B12' 36.43(8)
B9' B5' B6' C1' -97.68(9)
B9' B5' B6' C2' -61.40(11)
B9' B5' B6' B10' 37.54(8)
B9' B5' B6' B11' -0.12(11)
B9' B5' B10' B6' -137.85(9)
B9' B5' B10' B11' -100.22(10)
B9' B5' B10' B12' -37.08(8)
B9' B8' B12' B7' 138.22(9)
B9' B8' B12' B10' 37.83(8)
B9' B8' B12' B11' 101.20(9)
B9' B10' B11' C2' -62.77(11)
B9' B10' B11' B6' -101.32(10)
B9' B10' B11' B7' -1.40(12)
B9' B10' B11' B12' 36.52(8)
B9' B10' B12' B7' -101.11(10)
B9' B10' B12' B8' -37.88(8)
B9' B10' B12' B11' -138.97(9)
B10' B5' B6' C1' -135.22(9)
B10' B5' B6' C2' -98.93(9)
B10' B5' B6' B11' -37.66(8)
B10' B5' B9' B4' 138.66(9)
B10' B5' B9' B8' 101.26(9)
B10' B5' B9' B12' 37.50(8)
B10' B6' B11' C2' -135.58(9)
B10' B6' B11' B7' -100.86(9)
B10' B6' B11' B12' -37.75(8)
B10' B9' B12' B7' 100.25(9)
B10' B9' B12' B8' 137.59(9)
B10' B9' B12' B11' 36.78(8)
B10' B11' B12' B7' -137.46(9)
B10' B11' B12' B8' -100.45(10)
B10' B11' B12' B9' -36.79(9)
B11' C2' B3' C1' -99.70(9)
B11' C2' B3' B4' -63.02(11)
B11' C2' B3' B7' 37.89(8)
B11' C2' B3' B8' -0.51(11)
B11' C2' B6' C1' 137.15(8)
B11' C2' B6' B5' 102.07(9)
B11' C2' B6' B10' 39.20(8)
B11' C2' B7' B3' -140.69(8)
B11' C2' B7' B8' -102.36(9)
B11' C2' B7' B12' -39.07(8)
B11' C2' C21' C22' -102.62(12)
B11' C2' C21' C26' 74.46(14)
B11' B6' B10' B5' 138.26(9)
B11' B6' B10' B9' 100.53(9)
B11' B6' B10' B12' 37.45(8)
B11' B7' B8' B3' -100.24(9)
B11' B7' B8' B4' -62.79(11)
B11' B7' B8' B9' 0.28(12)
B11' B7' B8' B12' 37.26(8)
B11' B7' B12' B8' -138.62(9)
B11' B7' B12' B9' -101.21(10)
B11' B7' B12' B10' -37.87(8)
B11' B10' B12' B7' 37.87(8)
B11' B10' B12' B8' 101.10(9)
B11' B10' B12' B9' 138.97(9)
B12' B7' B8' B3' -137.51(9)
B12' B7' B8' B4' -100.06(10)
B12' B7' B8' B9' -36.98(8)
B12' B7' B11' C2' 135.59(9)
B12' B7' B11' B6' 100.64(9)
B12' B7' B11' B10' 38.15(8)
B12' B8' B9' B4' -139.03(9)
B12' B8' B9' B5' -101.39(9)
B12' B8' B9' B10' -38.10(9)
B12' B9' B10' B5' -138.30(9)
B12' B9' B10' B6' -100.27(9)
B12' B9' B10' B11' -36.51(8)
B12' B10' B11' C2' -99.30(9)
B12' B10' B11' B6' -137.84(9)
B12' B10' B11' B7' -37.92(8)
C21' C2' B3' C1' 109.20(10)
C21' C2' B3' B4' 145.89(9)
C21' C2' B3' B7' -113.20(10)
C21' C2' B3' B8' -151.60(9)
C21' C2' B6' C1' -108.03(10)
C21' C2' B6' B5' -143.11(9)
C21' C2' B6' B10' 154.03(9)
C21' C2' B6' B11' 114.82(10)
C21' C2' B7' B3' 104.88(10)
C21' C2' B7' B8' 143.21(10)
C21' C2' B7' B11' -114.43(11)
C21' C2' B7' B12' -153.50(9)
C21' C2' B11' B6' -108.84(11)
C21' C2' B11' B7' 110.73(11)
C21' C2' B11' B10' -147.44(10)
C21' C2' B11' B12' 149.65(9)
C21' C22' C23' C24' -0.08(18)
C22' C21' C26' C25' 0.28(16)
C22' C23' C24' C25' 0.35(18)
C23' C24' C25' C26' -0.31(18)
C24' C25' C26' C21' -0.01(17)
C26' C21' C22' C23' -0.24(17)
